data_4111492
loop_
_publ_author_name
'Joseph M. Mahoney'
'Kenneth A. Stucker'
'Hua Jiang'
'Ian Carmichael'
'Nicole R. Brinkmann'
'Alicia M. Beatty'
'Bruce C. Noll'
'Bradley D. Smith'

_publ_section_title
;
 Molecular Recognition of Trigonal Oxyanions Using a Ditopic Salt
 Receptor: Evidence for Anisotropic Shielding Surface around Nitrate Anion
;
_journal_name_full 'Journal of the American Chemical Society'
_journal_page_first 2922
_journal_page_last 2928
_journal_paper_doi 10.1021/ja0440295
_journal_volume 127
_journal_year 2005
_chemical_formula_sum 'C38 H54 Li N5 O11'
_chemical_formula_weight 763.80
_chemical_name_systematic
; 
 ? 
;
_space_group_IT_number 2
_symmetry_cell_setting triclinic
_symmetry_space_group_name_Hall '-P 1'
_symmetry_space_group_name_H-M 'P -1'
_atom_sites_solution_hydrogens geom
_atom_sites_solution_primary direct
_atom_sites_solution_secondary difmap
_audit_creation_method SHELXL-97
_cell_angle_alpha 87.596(4)
_cell_angle_beta 79.170(4)
_cell_angle_gamma 76.860(4)
_cell_formula_units_Z 2
_cell_length_a 10.785(2)
_cell_length_b 13.577(3)
_cell_length_c 14.016(3)
_cell_measurement_reflns_used 6444
_cell_measurement_temperature 100(2)
_cell_measurement_theta_max 28.37
_cell_measurement_theta_min 2.21
_cell_volume 1963.0(7)
_computing_cell_refinement 'Bruker SMART'
_computing_data_collection 'Bruker SMART'
_computing_data_reduction 'Bruker SHELXTL'
_computing_molecular_graphics 'Bruker SHELXTL'
_computing_publication_material 'Bruker SHELXTL'
_computing_structure_refinement 'SHELXL-97 (Sheldrick, 1997)'
_computing_structure_solution 'SHELXS-97 (Sheldrick, 1990)'
_diffrn_ambient_temperature 100(2)
_diffrn_measured_fraction_theta_full 0.991
_diffrn_measured_fraction_theta_max 0.991
_diffrn_measurement_device_type 'CCD area detector'
_diffrn_measurement_method 'phi and omega scans'
_diffrn_radiation_monochromator graphite
_diffrn_radiation_source 'fine-focus sealed tube'
_diffrn_radiation_type MoK\a
_diffrn_radiation_wavelength 0.71073
_diffrn_reflns_av_R_equivalents 0.0452
_diffrn_reflns_av_sigmaI/netI 0.0997
_diffrn_reflns_limit_h_max 12
_diffrn_reflns_limit_h_min -12
_diffrn_reflns_limit_k_max 16
_diffrn_reflns_limit_k_min -16
_diffrn_reflns_limit_l_max 16
_diffrn_reflns_limit_l_min -16
_diffrn_reflns_number 15480
_diffrn_reflns_theta_full 25.00
_diffrn_reflns_theta_max 25.00
_diffrn_reflns_theta_min 2.13
_exptl_absorpt_coefficient_mu 0.095
_exptl_absorpt_correction_T_max 1.0000
_exptl_absorpt_correction_T_min 0.7085
_exptl_absorpt_correction_type empirical
_exptl_absorpt_process_details SADABS
_exptl_crystal_colour colorless
_exptl_crystal_density_diffrn 1.292
_exptl_crystal_description 'rect. prism'
_exptl_crystal_F_000 816
_exptl_crystal_size_max 0.5
_exptl_crystal_size_mid 0.4
_exptl_crystal_size_min 0.3
_refine_diff_density_max 0.824
_refine_diff_density_min -0.580
_refine_diff_density_rms 0.105
_refine_ls_extinction_method none
_refine_ls_goodness_of_fit_ref 1.051
_refine_ls_hydrogen_treatment mixed
_refine_ls_matrix_type full
_refine_ls_number_parameters 634
_refine_ls_number_reflns 6839
_refine_ls_number_restraints 0
_refine_ls_restrained_S_all 1.051
_refine_ls_R_factor_all 0.1448
_refine_ls_R_factor_gt 0.1088
_refine_ls_shift/su_max 0.160
_refine_ls_shift/su_mean 0.007
_refine_ls_structure_factor_coef Fsqd
_refine_ls_weighting_details 'calc w=1/[\s^2^(Fo^2^)+(0.1734P)^2^+2.4212P] where P=(Fo^2^+2Fc^2^)/3'
_refine_ls_weighting_scheme calc
_refine_ls_wR_factor_gt 0.2911
_refine_ls_wR_factor_ref 0.3381
_reflns_number_gt 4359
_reflns_number_total 6839
_reflns_threshold_expression >2sigma(I)
_cod_data_source_file ja0440295si20040930_061228.cif
_cod_data_source_block bds1002m
_cod_original_cell_volume 1962.8(8)
_cod_database_code 4111492

loop_
_symmetry_equiv_pos_as_xyz
'x, y, z'
'-x, -y, -z'

loop_
_atom_site_label
_atom_site_type_symbol
_atom_site_fract_x
_atom_site_fract_y
_atom_site_fract_z
_atom_site_U_iso_or_equiv
_atom_site_adp_type
_atom_site_occupancy
_atom_site_symmetry_multiplicity
_atom_site_calc_flag
_atom_site_refinement_flags
_atom_site_disorder_assembly
_atom_site_disorder_group
Li1 Li 0.7155(15) 0.1319(10) 0.0391(11) 0.110(4) Uani 1 1 d . . .
N1 N 0.7255(4) -0.0930(4) 0.2768(4) 0.0735(13) Uani 1 1 d . . .
C1 C 0.7178(8) -0.1822(5) 0.2229(6) 0.098(2) Uani 1 1 d . A .
H1A H 0.6747 -0.2237 0.2687 0.118 Uiso 1 1 d R . .
H1B H 0.8042 -0.2206 0.2004 0.118 Uiso 1 1 d R . .
N2 N 0.7214(4) 0.2561(3) -0.0819(4) 0.0671(12) Uani 1 1 d . A .
O1W O 0.5972(5) 0.1006(4) 0.1377(4) 0.1025(16) Uani 1 1 d . . .
H1WA H 0.6208 0.0441 0.1781 0.123 Uiso 1 1 calc R . .
H1WB H 0.5112 0.1406 0.1493 0.123 Uiso 1 1 calc R . .
O2W O 0.8784(5) 0.0174(4) 0.0543(4) 0.1126(17) Uani 1 1 d . . .
H2WA H 0.8721 -0.0314 0.1046 0.135 Uiso 1 1 calc R . .
H2WB H 0.9582 0.0144 0.0109 0.135 Uiso 1 1 calc R . .
O1 O 0.659(3) -0.1052(17) 0.085(2) 0.152(9) Uani 0.50 1 d P A 1
O2 O 0.6962(8) 0.0430(9) -0.0835(9) 0.044(2) Uani 0.50 1 d P A 1
O3 O 0.865(3) 0.216(2) 0.0941(19) 0.135(8) Uani 0.50 1 d P A 1
O4 O 0.8402(18) 0.074(2) 0.236(2) 0.113(6) Uani 0.50 1 d P A 1
C2 C 0.6597(16) -0.1653(10) 0.1463(14) 0.074(4) Uani 0.50 1 d P A 1
H2A H 0.5693 -0.1458 0.1743 0.089 Uiso 0.50 1 d PR A 1
H2B H 0.6720 -0.2307 0.1178 0.089 Uiso 0.50 1 d PR A 1
C3 C 0.6413(14) -0.1091(9) -0.0049(10) 0.062(3) Uani 0.50 1 d P A 1
H3A H 0.5537 -0.0705 0.0023 0.074 Uiso 0.50 1 d PR A 1
H3C H 0.6422 -0.1764 -0.0238 0.074 Uiso 0.50 1 d PR A 1
C4 C 0.7187(12) -0.0666(12) -0.0899(14) 0.055(3) Uani 0.50 1 d P A 1
H4A H 0.8076 -0.0969 -0.0873 0.066 Uiso 0.50 1 d PR A 1
H4C H 0.7028 -0.0856 -0.1509 0.066 Uiso 0.50 1 d PR A 1
C5 C 0.7564(19) 0.0878(18) -0.167(2) 0.087(7) Uani 0.50 1 d P A 1
H5A H 0.7437 0.0607 -0.2256 0.104 Uiso 0.50 1 d PR A 1
H5B H 0.8467 0.0676 -0.1635 0.104 Uiso 0.50 1 d PR A 1
C6 C 0.720(2) 0.2026(19) -0.1582(14) 0.057(5) Uani 0.50 1 d P A 1
H6A H 0.7773 0.2256 -0.2110 0.069 Uiso 0.50 1 d PR A 1
H6B H 0.6350 0.2198 -0.1743 0.069 Uiso 0.50 1 d PR A 1
C7 C 0.866(2) 0.2521(19) -0.0579(15) 0.066(6) Uani 0.50 1 d P A 1
H7A H 0.9087 0.2893 -0.1083 0.079 Uiso 0.50 1 d PR A 1
H7B H 0.9112 0.1825 -0.0644 0.079 Uiso 0.50 1 d PR A 1
C8 C 0.872(2) 0.2803(18) 0.0421(16) 0.082(7) Uani 0.50 1 d P A 1
H8A H 0.9607 0.2759 0.0462 0.099 Uiso 0.50 1 d PR A 1
H8B H 0.8250 0.3493 0.0521 0.099 Uiso 0.50 1 d PR A 1
C9 C 0.812(2) 0.2391(16) 0.208(2) 0.085(7) Uani 0.50 1 d P A 1
H9A H 0.7588 0.3052 0.2244 0.102 Uiso 0.50 1 d PR A 1
H9B H 0.9017 0.2423 0.1975 0.102 Uiso 0.50 1 d PR A 1
C10 C 0.845(6) 0.150(2) 0.258(2) 0.26(3) Uani 0.50 1 d P A 1
H10A H 0.8780 0.1649 0.3135 0.310 Uiso 0.50 1 d PR A 1
H10D H 0.7529 0.1631 0.2766 0.310 Uiso 0.50 1 d PR A 1
C11 C 0.8953(18) -0.020(2) 0.3069(17) 0.088(8) Uani 0.50 1 d P A 1
H11A H 0.8440 -0.0032 0.3703 0.105 Uiso 0.50 1 d PR A 1
H11B H 0.9852 -0.0342 0.3119 0.105 Uiso 0.50 1 d PR A 1
C12 C 0.864(3) -0.098(3) 0.281(2) 0.075(6) Uani 0.50 1 d P A 1
H12A H 0.9022 -0.1047 0.2131 0.090 Uiso 0.50 1 d PR A 1
H12B H 0.9000 -0.1593 0.3129 0.090 Uiso 0.50 1 d PR A 1
O1A O 0.7382(19) -0.1195(13) 0.0597(15) 0.083(4) Uani 0.50 1 d P A 2
O2A O 0.720(4) 0.054(2) -0.093(3) 0.181(13) Uani 0.50 1 d P A 2
O3A O 0.8258(17) 0.2307(14) 0.080(2) 0.102(7) Uani 0.50 1 d P A 2
O4A O 0.8872(12) 0.0873(16) 0.2290(17) 0.083(5) Uani 0.50 1 d P A 2
C2A C 0.735(3) -0.161(3) 0.111(2) 0.163(16) Uani 0.50 1 d P A 2
H2AA H 0.8163 -0.2080 0.0909 0.196 Uiso 0.50 1 d PR A 2
H2AB H 0.6719 -0.1942 0.0953 0.196 Uiso 0.50 1 d PR A 2
C3A C 0.722(4) -0.112(2) -0.0467(17) 0.156(13) Uani 0.50 1 d P A 2
H3AA H 0.6306 -0.1100 -0.0336 0.187 Uiso 0.50 1 d PR A 2
H3AB H 0.7634 -0.1782 -0.0718 0.187 Uiso 0.50 1 d PR A 2
C4A C 0.726(6) -0.045(2) -0.107(3) 0.29(4) Uani 0.50 1 d P A 2
H4AA H 0.8119 -0.0706 -0.1418 0.345 Uiso 0.50 1 d PR A 2
H4AB H 0.6682 -0.0555 -0.1482 0.345 Uiso 0.50 1 d PR A 2
C5A C 0.711(6) 0.103(3) -0.160(3) 0.21(2) Uani 0.50 1 d P A 2
H5AA H 0.6651 0.0779 -0.2024 0.257 Uiso 0.50 1 d PR A 2
H5AB H 0.8013 0.0872 -0.1893 0.257 Uiso 0.50 1 d PR A 2
C6A C 0.685(3) 0.207(3) -0.177(2) 0.088(8) Uani 0.50 1 d P A 2
H6AA H 0.7183 0.2371 -0.2362 0.106 Uiso 0.50 1 d PR A 2
H6AB H 0.5917 0.2243 -0.1680 0.106 Uiso 0.50 1 d PR A 2
C7A C 0.860(2) 0.2484(19) -0.1012(13) 0.064(5) Uani 0.50 1 d P A 2
H7AA H 0.8789 0.2913 -0.1557 0.076 Uiso 0.50 1 d PR A 2
H7AB H 0.9064 0.1804 -0.1183 0.076 Uiso 0.50 1 d PR A 2
C8A C 0.8978(14) 0.2844(10) -0.0105(18) 0.060(4) Uani 0.50 1 d P A 2
H8AA H 0.9906 0.2671 -0.0194 0.072 Uiso 0.50 1 d PR A 2
H8AB H 0.8695 0.3565 -0.0036 0.072 Uiso 0.50 1 d PR A 2
C9A C 0.8799(19) 0.2614(12) 0.153(2) 0.094(5) Uani 0.50 1 d P A 2
H9AA H 0.8817 0.3316 0.1554 0.113 Uiso 0.50 1 d PR A 2
H9AB H 0.9673 0.2220 0.1437 0.113 Uiso 0.50 1 d PR A 2
C10A C 0.821(3) 0.195(2) 0.243(3) 0.110(15) Uani 0.50 1 d P A 2
H10B H 0.8390 0.2252 0.2981 0.132 Uiso 0.50 1 d PR A 2
H10C H 0.7300 0.2148 0.2425 0.132 Uiso 0.50 1 d PR A 2
C11A C 0.861(2) 0.0327(19) 0.308(2) 0.090(6) Uani 0.50 1 d P A 2
H11C H 0.7824 0.0612 0.3515 0.108 Uiso 0.50 1 d PR A 2
H11D H 0.9328 0.0338 0.3386 0.108 Uiso 0.50 1 d PR A 2
C12A C 0.861(4) -0.074(4) 0.263(4) 0.142(18) Uani 0.50 1 d P A 2
H12C H 0.9171 -0.0923 0.2020 0.170 Uiso 0.50 1 d PR A 2
H12D H 0.8945 -0.1191 0.3118 0.170 Uiso 0.50 1 d PR A 2
N3 N 0.2283(3) 0.3855(3) 0.1277(3) 0.0448(8) Uani 1 1 d . . .
H3B H 0.2700 0.3398 0.1660 0.054 Uiso 1 1 d R . .
N4 N 0.2279(3) 0.1213(3) 0.3810(3) 0.0491(9) Uani 1 1 d . . .
H4B H 0.2684 0.1606 0.3386 0.059 Uiso 1 1 d R . .
O5 O 0.0409(3) 0.5066(3) 0.1252(2) 0.0597(9) Uani 1 1 d . . .
O6 O 0.0379(3) 0.1208(2) 0.4862(3) 0.0681(10) Uani 1 1 d . . .
C13 C 0.6546(4) 0.3646(4) -0.0816(4) 0.0607(13) Uani 1 1 d . . .
H13A H 0.6888 0.3962 -0.1401 0.073 Uiso 1 1 d R A .
H13B H 0.6737 0.3967 -0.0281 0.073 Uiso 1 1 d R . .
C14 C 0.5081(4) 0.3849(4) -0.0707(4) 0.0529(11) Uani 1 1 d . A .
C15 C 0.4331(4) 0.3747(3) 0.0202(3) 0.0460(10) Uani 1 1 d . . .
H15A H 0.4745 0.3496 0.0741 0.055 Uiso 1 1 d R A .
C16 C 0.2982(4) 0.3997(3) 0.0333(3) 0.0450(10) Uani 1 1 d . A .
C17 C 0.2357(4) 0.4334(3) -0.0452(3) 0.0498(11) Uani 1 1 d . . .
H17A H 0.1429 0.4488 -0.0370 0.060 Uiso 1 1 d R A .
C18 C 0.3109(5) 0.4451(4) -0.1343(4) 0.0590(12) Uani 1 1 d . A .
H18A H 0.2693 0.4691 -0.1884 0.071 Uiso 1 1 d R . .
C19 C 0.4463(5) 0.4216(4) -0.1481(4) 0.0613(13) Uani 1 1 d . . .
H19A H 0.4963 0.4311 -0.2107 0.074 Uiso 1 1 d R A .
C20 C 0.1036(4) 0.4355(3) 0.1659(3) 0.0489(11) Uani 1 1 d . . .
C21 C 0.0489(4) 0.3970(3) 0.2624(3) 0.0433(10) Uani 1 1 d . . .
C22 C 0.0990(4) 0.2998(3) 0.2952(3) 0.0445(10) Uani 1 1 d . . .
H22A H 0.1702 0.2559 0.2548 0.053 Uiso 1 1 d R . .
C23 C 0.0465(4) 0.2658(3) 0.3850(3) 0.0443(10) Uani 1 1 d . . .
C24 C -0.0623(4) 0.3289(3) 0.4419(3) 0.0459(10) Uani 1 1 d . . .
H24A H -0.1001 0.3050 0.5035 0.055 Uiso 1 1 d R . .
C25 C -0.1159(4) 0.4250(3) 0.4108(3) 0.0417(10) Uani 1 1 d . . .
C26 C -0.0582(4) 0.4585(3) 0.3212(3) 0.0437(10) Uani 1 1 d . . .
H26A H -0.0931 0.5253 0.2994 0.052 Uiso 1 1 d R . .
C27 C 0.1009(4) 0.1635(3) 0.4228(4) 0.0504(11) Uani 1 1 d . . .
C28 C 0.3007(4) 0.0232(3) 0.3976(3) 0.0473(10) Uani 1 1 d . . .
C29 C 0.4356(4) 0.0095(3) 0.3786(3) 0.0479(10) Uani 1 1 d . A .
H29A H 0.4739 0.0652 0.3546 0.058 Uiso 1 1 d R . .
C30 C 0.5150(4) -0.0850(3) 0.3922(4) 0.0528(11) Uani 1 1 d . . .
C31 C 0.4569(5) -0.1652(4) 0.4252(4) 0.0630(13) Uani 1 1 d . A .
H31A H 0.5103 -0.2299 0.4364 0.076 Uiso 1 1 d R . .
C32 C 0.3231(5) -0.1507(4) 0.4434(4) 0.0642(13) Uani 1 1 d . . .
H32A H 0.2854 -0.2070 0.4659 0.077 Uiso 1 1 d R A .
C33 C 0.2440(5) -0.0575(3) 0.4289(4) 0.0559(12) Uani 1 1 d . A .
H33A H 0.1515 -0.0488 0.4397 0.067 Uiso 1 1 d R . .
C34 C 0.6600(5) -0.0960(4) 0.3785(4) 0.0634(13) Uani 1 1 d . A .
H34A H 0.6753 -0.0419 0.4134 0.076 Uiso 1 1 d R . .
H34B H 0.6971 -0.1584 0.4074 0.076 Uiso 1 1 d R . .
C35 C -0.2364(4) 0.4953(3) 0.4723(3) 0.0444(10) Uani 1 1 d . . .
C36 C -0.3474(5) 0.5185(5) 0.4152(4) 0.0760(17) Uani 1 1 d . . .
H36A H -0.3201 0.5479 0.3536 0.091 Uiso 1 1 d R . .
H36B H -0.3726 0.4569 0.4050 0.091 Uiso 1 1 d R . .
H36C H -0.4197 0.5651 0.4517 0.091 Uiso 1 1 d R . .
C37 C -0.2825(6) 0.4491(4) 0.5690(4) 0.0732(16) Uani 1 1 d . . .
H37A H -0.3569 0.4948 0.6041 0.088 Uiso 1 1 d R . .
H37B H -0.3049 0.3864 0.5584 0.088 Uiso 1 1 d R . .
H37C H -0.2140 0.4367 0.6059 0.088 Uiso 1 1 d R . .
C38 C -0.2014(5) 0.5946(4) 0.4926(5) 0.0705(15) Uani 1 1 d . . .
H38A H -0.1726 0.6262 0.4325 0.085 Uiso 1 1 d R . .
H38B H -0.2767 0.6388 0.5283 0.085 Uiso 1 1 d R . .
H38C H -0.1337 0.5810 0.5302 0.085 Uiso 1 1 d R . .
O41 O 0.3986(3) 0.2414(3) 0.2460(3) 0.0641(10) Uani 1 1 d . . .
N41 N 0.4508(4) 0.2892(3) 0.2885(3) 0.0567(11) Uani 1 1 d . . .
O42 O 0.4746(5) 0.3726(3) 0.2573(3) 0.0929(14) Uani 1 1 d . . .
O43 O 0.4892(4) 0.2597(3) 0.3662(3) 0.0867(13) Uani 1 1 d . . .

loop_
_atom_site_aniso_label
_atom_site_aniso_U_11
_atom_site_aniso_U_22
_atom_site_aniso_U_33
_atom_site_aniso_U_23
_atom_site_aniso_U_13
_atom_site_aniso_U_12
Li1 0.130(11) 0.104(9) 0.115(10) -0.039(7) -0.041(8) -0.040(8)
N1 0.049(2) 0.073(3) 0.081(3) -0.013(2) 0.007(2) 0.008(2)
C1 0.106(5) 0.064(4) 0.100(5) -0.032(4) 0.026(5) 0.002(4)
N2 0.048(2) 0.062(3) 0.085(3) -0.026(2) 0.014(2) -0.0158(19)
O1W 0.080(3) 0.107(3) 0.117(4) -0.059(3) -0.016(3) -0.004(2)
O2W 0.096(4) 0.121(4) 0.124(4) -0.039(3) -0.007(3) -0.035(3)
O1 0.24(3) 0.096(14) 0.16(2) -0.031(13) -0.12(2) -0.053(16)
O2 0.046(4) 0.030(5) 0.059(6) -0.023(4) -0.017(3) -0.004(3)
O3 0.18(2) 0.091(13) 0.119(13) -0.023(11) -0.030(15) 0.001(14)
O4 0.098(15) 0.135(13) 0.114(13) -0.062(11) 0.005(13) -0.050(14)
C2 0.065(8) 0.036(6) 0.117(13) -0.024(7) 0.008(9) -0.016(5)
C3 0.090(9) 0.044(6) 0.062(8) -0.013(6) -0.018(6) -0.031(6)
C4 0.066(7) 0.030(7) 0.074(11) -0.018(6) -0.025(6) -0.006(5)
C5 0.075(9) 0.068(12) 0.093(15) -0.043(11) 0.042(9) -0.007(7)
C6 0.085(13) 0.052(7) 0.038(9) -0.013(6) -0.006(7) -0.025(8)
C7 0.057(8) 0.066(10) 0.059(13) -0.002(12) 0.022(11) -0.007(7)
C8 0.073(12) 0.093(14) 0.071(12) -0.050(13) -0.031(10) 0.028(10)
C9 0.056(11) 0.064(13) 0.14(2) -0.065(13) -0.013(11) -0.021(10)
C10 0.59(9) 0.09(2) 0.073(14) -0.018(13) -0.08(3) 0.00(3)
C11 0.036(9) 0.12(2) 0.086(11) 0.026(14) -0.007(7) 0.010(10)
C12 0.038(9) 0.083(11) 0.083(10) 0.013(9) 0.021(8) -0.001(7)
O1A 0.110(12) 0.068(7) 0.069(7) -0.032(5) -0.022(8) -0.005(7)
O2A 0.32(3) 0.080(14) 0.16(2) -0.020(13) -0.09(3) -0.054(17)
O3A 0.087(8) 0.044(7) 0.204(19) -0.034(9) -0.107(11) -0.002(6)
O4A 0.034(6) 0.106(11) 0.100(9) -0.044(8) 0.025(6) -0.020(5)
C2A 0.069(14) 0.32(5) 0.11(2) -0.11(2) 0.006(14) -0.05(2)
C3A 0.29(4) 0.13(2) 0.076(16) -0.038(13) -0.017(18) -0.10(3)
C4A 0.69(11) 0.080(18) 0.15(3) 0.008(16) -0.16(4) -0.13(3)
C5A 0.44(7) 0.13(3) 0.15(4) 0.01(2) -0.10(4) -0.18(4)
C6A 0.103(15) 0.107(16) 0.064(11) -0.043(10) -0.033(9) -0.018(12)
C7A 0.043(7) 0.070(8) 0.064(12) -0.016(10) 0.030(10) -0.013(5)
C8A 0.044(6) 0.046(6) 0.094(14) -0.031(8) -0.005(9) -0.018(5)
C9A 0.069(9) 0.083(10) 0.154(16) -0.015(12) -0.072(11) -0.022(8)
C10A 0.081(12) 0.09(2) 0.16(3) -0.09(2) -0.075(18) 0.039(15)
C11A 0.050(12) 0.109(18) 0.104(15) 0.000(15) -0.003(11) -0.014(10)
C12A 0.072(17) 0.16(4) 0.20(4) 0.00(3) -0.040(19) -0.02(2)
N3 0.0327(18) 0.051(2) 0.051(2) -0.0042(16) -0.0100(15) -0.0073(15)
N4 0.0330(18) 0.044(2) 0.071(2) -0.0009(17) -0.0048(16) -0.0119(15)
O5 0.0442(18) 0.068(2) 0.060(2) 0.0016(17) -0.0106(15) 0.0013(15)
O6 0.0440(18) 0.0496(19) 0.098(3) 0.0071(19) 0.0116(18) -0.0068(15)
C13 0.042(3) 0.062(3) 0.074(3) -0.018(2) 0.007(2) -0.015(2)
C14 0.048(3) 0.054(3) 0.059(3) -0.019(2) -0.003(2) -0.019(2)
C15 0.041(2) 0.048(2) 0.050(2) -0.0106(19) -0.0076(19) -0.0115(18)
C16 0.041(2) 0.045(2) 0.050(2) -0.0100(19) -0.0070(19) -0.0112(18)
C17 0.044(2) 0.053(3) 0.054(3) -0.006(2) -0.012(2) -0.0111(19)
C18 0.066(3) 0.059(3) 0.054(3) -0.004(2) -0.017(2) -0.014(2)
C19 0.064(3) 0.064(3) 0.056(3) -0.008(2) 0.002(2) -0.024(2)
C20 0.038(2) 0.054(3) 0.056(3) -0.010(2) -0.012(2) -0.008(2)
C21 0.031(2) 0.047(2) 0.056(3) -0.0079(19) -0.0121(18) -0.0111(17)
C22 0.0265(19) 0.047(2) 0.062(3) -0.017(2) -0.0083(18) -0.0104(17)
C23 0.030(2) 0.043(2) 0.062(3) -0.010(2) -0.0078(18) -0.0123(17)
C24 0.034(2) 0.049(2) 0.058(3) -0.009(2) -0.0046(18) -0.0159(18)
C25 0.0294(19) 0.042(2) 0.058(3) -0.0124(19) -0.0118(18) -0.0112(16)
C26 0.030(2) 0.044(2) 0.060(3) -0.012(2) -0.0156(18) -0.0064(17)
C27 0.036(2) 0.046(2) 0.070(3) -0.006(2) -0.005(2) -0.0134(19)
C28 0.038(2) 0.041(2) 0.062(3) -0.010(2) -0.0087(19) -0.0049(18)
C29 0.035(2) 0.047(2) 0.060(3) -0.012(2) -0.0048(19) -0.0065(18)
C30 0.044(2) 0.050(3) 0.062(3) -0.013(2) -0.009(2) -0.003(2)
C31 0.059(3) 0.043(3) 0.079(3) -0.005(2) -0.006(3) 0.001(2)
C32 0.060(3) 0.044(3) 0.089(4) -0.004(2) -0.012(3) -0.015(2)
C33 0.045(3) 0.046(3) 0.079(3) -0.006(2) -0.012(2) -0.013(2)
C34 0.041(3) 0.073(3) 0.069(3) -0.002(3) -0.007(2) 0.001(2)
C35 0.033(2) 0.043(2) 0.057(3) -0.0119(19) -0.0085(18) -0.0080(17)
C36 0.035(2) 0.110(5) 0.080(4) -0.036(3) -0.008(2) -0.005(3)
C37 0.069(4) 0.062(3) 0.076(4) -0.009(3) 0.001(3) 0.001(3)
C38 0.048(3) 0.058(3) 0.101(4) -0.024(3) 0.000(3) -0.010(2)
O41 0.0395(18) 0.060(2) 0.093(3) 0.0058(19) -0.0137(18) -0.0108(15)
N41 0.040(2) 0.056(3) 0.056(2) 0.011(2) 0.0072(18) 0.0120(19)
O42 0.136(4) 0.077(3) 0.078(3) -0.002(2) -0.022(3) -0.048(3)
O43 0.090(3) 0.075(3) 0.097(3) -0.006(2) -0.030(2) -0.012(2)

loop_
_atom_type_symbol
_atom_type_description
_atom_type_scat_dispersion_real
_atom_type_scat_dispersion_imag
_atom_type_scat_source
C C 0.0033 0.0016 'International Tables Vol C Tables 4.2.6.8 and 6.1.1.4'
H H 0.0000 0.0000 'International Tables Vol C Tables 4.2.6.8 and 6.1.1.4'
Li Li -0.0003 0.0001 'International Tables Vol C Tables 4.2.6.8 and 6.1.1.4'
N N 0.0061 0.0033 'International Tables Vol C Tables 4.2.6.8 and 6.1.1.4'
O O 0.0106 0.0060 'International Tables Vol C Tables 4.2.6.8 and 6.1.1.4'

loop_
_geom_angle_atom_site_label_1
_geom_angle_atom_site_label_2
_geom_angle_atom_site_label_3
_geom_angle
O1W Li1 O2W 100.5(7)
O1W Li1 O3A 113.8(11)
O2W Li1 O3A 84.2(7)
O1W Li1 O2A 111.6(12)
O2W Li1 O2A 84.9(10)
O3A Li1 O2A 134.5(16)
O1W Li1 O2 103.2(7)
O2W Li1 O2 86.7(6)
O3A Li1 O2 143.0(12)
O2A Li1 O2 8.5(12)
O1W Li1 N2 136.9(8)
O2W Li1 N2 122.6(7)
O3A Li1 N2 73.7(9)
O2A Li1 N2 75.5(10)
O2 Li1 N2 81.3(6)
O1W Li1 O3 112.6(9)
O2W Li1 O3 74.3(7)
O3A Li1 O3 10.2(9)
O2A Li1 O3 133.7(14)
O2 Li1 O3 141.8(10)
N2 Li1 O3 81.6(8)
O1W Li1 C7 154.5(8)
O2W Li1 C7 91.8(7)
O3A Li1 C7 45.0(11)
O2A Li1 C7 91.5(12)
O2 Li1 C7 99.7(8)
N2 Li1 C7 37.1(6)
O3 Li1 C7 49.5(8)
C34 N1 C1 110.6(5)
C34 N1 C12 105.5(12)
C1 N1 C12 108.5(15)
C34 N1 C12A 115(2)
C1 N1 C12A 114(2)
C12 N1 C12A 15(3)
C2 C1 N1 117.4(8)
C2 C1 C2A 34.2(10)
N1 C1 C2A 110.9(15)
C6 N2 C7A 95.7(13)
C6 N2 C13 116.4(11)
C7A N2 C13 108.8(11)
C6 N2 C7 115.1(13)
C7A N2 C7 22.3(7)
C13 N2 C7 106.5(10)
C6 N2 C6A 14(2)
C7A N2 C6A 107.5(14)
C13 N2 C6A 104.8(14)
C7 N2 C6A 128.0(14)
C6 N2 Li1 100.1(10)
C7A N2 Li1 97.7(10)
C13 N2 Li1 131.4(5)
C7 N2 Li1 83.6(9)
C6A N2 Li1 105.0(14)
C2 O1 C3 131(2)
C5 O2 C4 113.6(12)
C5 O2 Li1 104.5(12)
C4 O2 Li1 127.1(11)
C8 O3 C9 120(3)
C8 O3 Li1 104(2)
C9 O3 Li1 106.6(18)
C10 O4 C11 115(3)
O1 C2 C1 133.2(15)
O1 C3 C4 123.8(17)
O2 C4 C3 111.4(11)
O2 C5 C6 110.6(13)
N2 C6 C5 126.3(19)
C8 C7 N2 116.9(15)
C8 C7 Li1 82.4(13)
N2 C7 Li1 59.4(8)
O3 C8 C7 112(3)
C10 C9 O3 108(2)
O4 C10 C9 126(4)
C12 C11 O4 107(2)
C11 C12 N1 118(2)
C2A O1A C3A 142(3)
C5A O2A C4A 115(3)
C5A O2A Li1 116(3)
C4A O2A Li1 129(3)
C9A O3A C8A 99.3(17)
C9A O3A Li1 147(2)
C8A O3A Li1 113.2(15)
C11A O4A C10A 112(2)
O1A C2A C1 152(3)
C4A C3A O1A 133(3)
C3A C4A O2A 129(4)
O2A C5A C6A 135(4)
C5A C6A N2 105(2)
N2 C7A C8A 108.2(12)
C7A C8A O3A 106.3(11)
O3A C9A C10A 99.2(18)
O4A C10A C9A 110(2)
O4A C11A C12A 103(3)
N1 C12A C11A 112(3)
C20 N3 C16 126.1(4)
C27 N4 C28 127.1(4)
N2 C13 C14 115.1(4)
C19 C14 C15 119.0(4)
C19 C14 C13 121.2(4)
C15 C14 C13 119.5(4)
C16 C15 C14 120.5(4)
C15 C16 C17 120.6(4)
C15 C16 N3 117.2(4)
C17 C16 N3 122.1(4)
C18 C17 C16 118.3(4)
C17 C18 C19 121.6(5)
C14 C19 C18 119.9(5)
O5 C20 N3 123.7(4)
O5 C20 C21 121.8(4)
N3 C20 C21 114.6(4)
C22 C21 C26 118.7(4)
C22 C21 C20 121.9(4)
C26 C21 C20 119.4(4)
C23 C22 C21 120.8(4)
C22 C23 C24 119.1(4)
C22 C23 C27 121.8(4)
C24 C23 C27 119.1(4)
C25 C24 C23 121.5(4)
C24 C25 C26 118.0(4)
C24 C25 C35 122.2(4)
C26 C25 C35 119.8(4)
C25 C26 C21 121.8(4)
O6 C27 N4 122.7(4)
O6 C27 C23 122.4(4)
N4 C27 C23 114.9(4)
C33 C28 C29 120.3(4)
C33 C28 N4 123.0(4)
C29 C28 N4 116.7(4)
C28 C29 C30 120.5(4)
C31 C30 C29 118.7(4)
C31 C30 C34 121.6(4)
C29 C30 C34 119.5(4)
C32 C31 C30 120.2(4)
C31 C32 C33 121.4(5)
C32 C33 C28 118.9(4)
N1 C34 C30 114.7(4)
C37 C35 C38 108.0(4)
C37 C35 C36 108.7(4)
C38 C35 C36 108.9(4)
C37 C35 C25 112.7(4)
C38 C35 C25 109.0(3)
C36 C35 C25 109.5(4)
O41 N41 O43 123.0(5)
O41 N41 O42 122.3(4)
O43 N41 O42 114.7(5)

loop_
_geom_bond_atom_site_label_1
_geom_bond_atom_site_label_2
_geom_bond_distance
Li1 O1W 1.804(17)
Li1 O2W 2.102(16)
Li1 O3A 2.143(19)
Li1 O2A 2.17(3)
Li1 O2 2.209(15)
Li1 N2 2.344(17)
Li1 O3 2.43(4)
Li1 C7 2.71(3)
N1 C34 1.470(7)
N1 C1 1.481(9)
N1 C12 1.49(4)
N1 C12A 1.51(5)
C1 C2 1.33(2)
C1 C2A 1.57(4)
N2 C6 1.32(2)
N2 C7A 1.45(2)
N2 C13 1.485(7)
N2 C7 1.64(3)
N2 C6A 1.66(2)
O1 C2 1.16(3)
O1 C3 1.31(3)
O2 C5 1.41(3)
O2 C4 1.46(2)
O3 C8 1.12(4)
O3 C9 1.61(4)
O4 C10 1.10(4)
O4 C11 1.65(4)
C3 C4 1.50(2)
C5 C6 1.52(3)
C7 C8 1.49(2)
C9 C10 1.38(4)
C11 C12 1.28(6)
O1A C2A 0.89(4)
O1A C3A 1.53(3)
O2A C5A 1.13(5)
O2A C4A 1.34(4)
O3A C9A 1.39(3)
O3A C8A 1.60(4)
O4A C11A 1.32(4)
O4A C10A 1.47(3)
C3A C4A 1.22(4)
C5A C6A 1.40(5)
C7A C8A 1.54(2)
C9A C10A 1.63(4)
C11A C12A 1.60(6)
N3 C20 1.379(5)
N3 C16 1.424(6)
N4 C27 1.384(6)
N4 C28 1.419(6)
O5 C20 1.232(5)
O6 C27 1.223(6)
C13 C14 1.520(6)
C14 C19 1.395(8)
C14 C15 1.396(7)
C15 C16 1.395(6)
C16 C17 1.403(6)
C17 C18 1.380(7)
C18 C19 1.400(7)
C20 C21 1.493(7)
C21 C22 1.401(6)
C21 C26 1.405(6)
C22 C23 1.386(6)
C23 C24 1.413(6)
C23 C27 1.496(6)
C24 C25 1.390(6)
C25 C26 1.400(6)
C25 C35 1.557(6)
C28 C33 1.389(6)
C28 C29 1.399(6)
C29 C30 1.399(6)
C30 C31 1.397(7)
C30 C34 1.513(7)
C31 C32 1.387(7)
C32 C33 1.387(7)
C35 C37 1.515(7)
C35 C38 1.530(6)
C35 C36 1.530(7)
O41 N41 1.191(6)
N41 O43 1.255(6)
N41 O42 1.260(6)
